data_4108664
loop_
_publ_author_name
'Ainara Nova'
'Stefan Erhardt'
'Naseralla A. Jasim'
'Robin N. Perutz'
'Stuart A. Macgregor'
'John E. McGrady'
'Adrian C. Whitwood'

_publ_section_title
;
 Competing C-F Activation Pathways in the Reaction of Pt(0) with
 Fluoropyridines: Phosphine-Assistance versus Oxidative Addition
;
_journal_name_full 'Journal of the American Chemical Society'
_journal_page_first 15499
_journal_page_last 15511
_journal_paper_doi 10.1021/ja8046238
_journal_volume 130
_journal_year 2008
_chemical_formula_moiety 'C24 H43 F6 N P2 Pt'
_chemical_formula_sum 'C24 H43 F6 N P2 Pt'
_chemical_formula_weight 716.62
_chemical_name_systematic
; 
 ? 
;
_space_group_IT_number 14
_symmetry_cell_setting monoclinic
_symmetry_space_group_name_Hall '-P 2yn'
_symmetry_space_group_name_H-M 'P 1 21/n 1'
_atom_sites_solution_hydrogens geom
_atom_sites_solution_primary direct
_atom_sites_solution_secondary difmap
_audit_creation_method SHELXL-97
_cell_angle_alpha 90.00
_cell_angle_beta 100.3800(10)
_cell_angle_gamma 90.00
_cell_formula_units_Z 4
_cell_length_a 15.9928(11)
_cell_length_b 10.8838(8)
_cell_length_c 16.4567(11)
_cell_measurement_reflns_used 8659
_cell_measurement_temperature 115(2)
_cell_measurement_theta_max 28.28
_cell_measurement_theta_min 2.28
_cell_volume 2817.6(3)
_computing_cell_refinement 'Bruker SMART'
_computing_data_collection 'Bruker SMART'
_computing_data_reduction 'Bruker SAINT'
_computing_molecular_graphics 'Bruker SHELXTL'
_computing_publication_material 'Bruker SHELXTL'
_computing_structure_refinement 'SHELXL-97 (Sheldrick, 1997)'
_computing_structure_solution 'SHELXS-97 (Sheldrick, 1990)'
_diffrn_ambient_temperature 115(2)
_diffrn_measured_fraction_theta_full 0.998
_diffrn_measured_fraction_theta_max 0.998
_diffrn_measurement_device_type 'CCD area detector'
_diffrn_measurement_method 'phi and omega scans'
_diffrn_radiation_monochromator graphite
_diffrn_radiation_source 'fine-focus sealed tube'
_diffrn_radiation_type MoK\a
_diffrn_radiation_wavelength 0.71073
_diffrn_reflns_av_R_equivalents 0.0319
_diffrn_reflns_av_sigmaI/netI 0.0298
_diffrn_reflns_limit_h_max 21
_diffrn_reflns_limit_h_min -21
_diffrn_reflns_limit_k_max 14
_diffrn_reflns_limit_k_min -14
_diffrn_reflns_limit_l_max 21
_diffrn_reflns_limit_l_min -21
_diffrn_reflns_number 28466
_diffrn_reflns_theta_full 28.32
_diffrn_reflns_theta_max 28.32
_diffrn_reflns_theta_min 1.63
_exptl_absorpt_coefficient_mu 5.146
_exptl_absorpt_correction_T_max 0.860
_exptl_absorpt_correction_T_min 0.512
_exptl_absorpt_correction_type multi-scan
_exptl_absorpt_process_details 'SADABS v2.03; (Sheldrick)'
_exptl_crystal_colour colourless
_exptl_crystal_density_diffrn 1.689
_exptl_crystal_density_meas 0
_exptl_crystal_description plate
_exptl_crystal_F_000 1424
_exptl_crystal_size_max 0.22
_exptl_crystal_size_mid 0.16
_exptl_crystal_size_min 0.03
_refine_diff_density_max 1.381
_refine_diff_density_min -0.708
_refine_diff_density_rms 0.116
_refine_ls_extinction_method none
_refine_ls_goodness_of_fit_ref 1.034
_refine_ls_hydrogen_treatment mixed
_refine_ls_matrix_type full
_refine_ls_number_parameters 329
_refine_ls_number_reflns 7007
_refine_ls_number_restraints 21
_refine_ls_restrained_S_all 1.039
_refine_ls_R_factor_all 0.0374
_refine_ls_R_factor_gt 0.0272
_refine_ls_shift/su_max 0.004
_refine_ls_shift/su_mean 0.000
_refine_ls_structure_factor_coef Fsqd
_refine_ls_weighting_details 'calc w=1/[\s^2^(Fo^2^)+(0.0266P)^2^+4.9419P] where P=(Fo^2^+2Fc^2^)/3'
_refine_ls_weighting_scheme calc
_refine_ls_wR_factor_gt 0.0610
_refine_ls_wR_factor_ref 0.0644
_reflns_number_gt 5772
_reflns_number_total 7007
_reflns_threshold_expression >2sigma(I)
_cod_data_source_file ja8046238_si_003_1.cif
_cod_data_source_block rnp0415m
_cod_database_code 4108664

loop_
_symmetry_equiv_pos_as_xyz
'x, y, z'
'-x+1/2, y+1/2, -z+1/2'
'-x, -y, -z'
'x-1/2, -y-1/2, z-1/2'

loop_
_atom_site_label
_atom_site_type_symbol
_atom_site_fract_x
_atom_site_fract_y
_atom_site_fract_z
_atom_site_U_iso_or_equiv
_atom_site_adp_type
_atom_site_occupancy
_atom_site_symmetry_multiplicity
_atom_site_calc_flag
_atom_site_refinement_flags
_atom_site_disorder_assembly
_atom_site_disorder_group
C1 C 0.8896(2) 0.8714(3) 0.4250(2) 0.0196(7) Uani 1 1 d . . .
C2 C 0.9248(2) 0.8276(3) 0.3587(2) 0.0218(7) Uani 1 1 d . . .
C3 C 0.9715(2) 0.9003(3) 0.3140(2) 0.0230(7) Uani 1 1 d . A .
C4 C 0.9825(2) 1.0214(3) 0.3410(2) 0.0247(8) Uani 1 1 d . . .
C5 C 0.9484(2) 1.0638(3) 0.4064(2) 0.0238(7) Uani 1 1 d . . .
H5 H 0.9573 1.1470 0.4234 0.029 Uiso 1 1 calc R . .
C6 C 1.0101(2) 0.8580(3) 0.2424(2) 0.0341(9) Uani 1 1 d D . .
C7 C 0.8707(2) 0.4406(3) 0.5202(2) 0.0218(7) Uani 1 1 d . . .
H7 H 0.9318 0.4661 0.5334 0.026 Uiso 1 1 calc R . .
C8 C 0.8682(3) 0.3134(3) 0.5580(2) 0.0281(8) Uani 1 1 d . . .
H8A H 0.9113 0.2611 0.5400 0.042 Uiso 1 1 calc R . .
H8B H 0.8118 0.2772 0.5400 0.042 Uiso 1 1 calc R . .
H8C H 0.8799 0.3201 0.6184 0.042 Uiso 1 1 calc R . .
C9 C 0.8497(3) 0.4348(3) 0.4260(2) 0.0287(8) Uani 1 1 d . . .
H9A H 0.8922 0.3844 0.4055 0.043 Uiso 1 1 calc R . .
H9B H 0.8502 0.5180 0.4033 0.043 Uiso 1 1 calc R . .
H9C H 0.7933 0.3984 0.4088 0.043 Uiso 1 1 calc R . .
C10 C 0.7040(2) 0.5039(3) 0.5704(2) 0.0236(7) Uani 1 1 d . . .
H10 H 0.6702 0.5775 0.5811 0.028 Uiso 1 1 calc R . .
C11 C 0.6958(3) 0.4113(4) 0.6393(3) 0.0325(9) Uani 1 1 d . . .
H11A H 0.6359 0.3885 0.6357 0.049 Uiso 1 1 calc R . .
H11B H 0.7168 0.4489 0.6933 0.049 Uiso 1 1 calc R . .
H11C H 0.7293 0.3378 0.6329 0.049 Uiso 1 1 calc R . .
C12 C 0.6596(2) 0.4525(4) 0.4868(3) 0.0320(9) Uani 1 1 d . . .
H12A H 0.6827 0.3710 0.4782 0.048 Uiso 1 1 calc R . .
H12B H 0.6694 0.5078 0.4424 0.048 Uiso 1 1 calc R . .
H12C H 0.5984 0.4457 0.4863 0.048 Uiso 1 1 calc R . .
C13 C 0.8634(2) 0.5663(3) 0.6746(2) 0.0225(7) Uani 1 1 d . . .
H13 H 0.8503 0.4865 0.6997 0.027 Uiso 1 1 calc R . .
C14 C 0.8243(3) 0.6691(4) 0.7201(2) 0.0321(9) Uani 1 1 d . . .
H14A H 0.8504 0.6682 0.7788 0.048 Uiso 1 1 calc R . .
H14B H 0.7629 0.6555 0.7145 0.048 Uiso 1 1 calc R . .
H14C H 0.8346 0.7488 0.6961 0.048 Uiso 1 1 calc R . .
C15 C 0.9598(2) 0.5788(4) 0.6886(2) 0.0298(8) Uani 1 1 d . . .
H15A H 0.9750 0.6560 0.6642 0.045 Uiso 1 1 calc R . .
H15B H 0.9839 0.5096 0.6625 0.045 Uiso 1 1 calc R . .
H15C H 0.9825 0.5787 0.7480 0.045 Uiso 1 1 calc R . .
C16 C 0.7212(3) 0.9998(4) 0.4951(3) 0.0350(9) Uani 1 1 d . . .
H16 H 0.7634 1.0413 0.4663 0.042 Uiso 1 1 calc R . .
C17 C 0.7609(3) 1.0048(4) 0.5885(3) 0.0369(10) Uani 1 1 d . . .
H17A H 0.7734 1.0903 0.6050 0.055 Uiso 1 1 calc R . .
H17B H 0.8135 0.9567 0.5985 0.055 Uiso 1 1 calc R . .
H17C H 0.7207 0.9705 0.6209 0.055 Uiso 1 1 calc R . .
C18 C 0.6393(3) 1.0768(4) 0.4735(4) 0.0520(13) Uani 1 1 d . . .
H18A H 0.5944 1.0394 0.4986 0.078 Uiso 1 1 calc R . .
H18B H 0.6213 1.0797 0.4134 0.078 Uiso 1 1 calc R . .
H18C H 0.6503 1.1605 0.4948 0.078 Uiso 1 1 calc R . .
C19 C 0.6155(3) 0.7699(4) 0.4806(3) 0.0347(9) Uani 1 1 d . . .
H19 H 0.6244 0.6795 0.4755 0.042 Uiso 1 1 calc R . .
C20 C 0.6098(3) 0.7921(4) 0.5731(3) 0.0419(11) Uani 1 1 d . . .
H20A H 0.5849 0.8732 0.5790 0.063 Uiso 1 1 calc R . .
H20B H 0.6669 0.7885 0.6068 0.063 Uiso 1 1 calc R . .
H20C H 0.5740 0.7287 0.5915 0.063 Uiso 1 1 calc R . .
C21 C 0.5296(3) 0.7977(5) 0.4246(3) 0.0425(11) Uani 1 1 d . . .
H21A H 0.4844 0.7520 0.4444 0.064 Uiso 1 1 calc R . .
H21B H 0.5319 0.7729 0.3678 0.064 Uiso 1 1 calc R . .
H21C H 0.5178 0.8860 0.4260 0.064 Uiso 1 1 calc R . .
C22 C 0.6776(3) 0.8645(4) 0.3401(3) 0.0350(9) Uani 1 1 d . . .
H22 H 0.6166 0.8901 0.3317 0.042 Uiso 1 1 calc R . .
C23 C 0.6790(3) 0.7405(4) 0.2961(3) 0.0450(11) Uani 1 1 d . . .
H23A H 0.6533 0.7499 0.2376 0.068 Uiso 1 1 calc R . .
H23B H 0.6466 0.6800 0.3218 0.068 Uiso 1 1 calc R . .
H23C H 0.7379 0.7125 0.3006 0.068 Uiso 1 1 calc R . .
C24 C 0.7233(3) 0.9633(4) 0.3001(3) 0.0361(10) Uani 1 1 d . . .
H24A H 0.6908 0.9823 0.2452 0.054 Uiso 1 1 calc R . .
H24B H 0.7800 0.9339 0.2949 0.054 Uiso 1 1 calc R . .
H24C H 0.7286 1.0375 0.3344 0.054 Uiso 1 1 calc R . .
F1 F 0.95580(13) 0.68003(19) 0.51728(13) 0.0255(5) Uani 1 1 d . . .
F2 F 0.91097(15) 0.7094(2) 0.33505(14) 0.0300(5) Uani 1 1 d . . .
F3 F 1.02702(15) 1.0993(2) 0.30056(15) 0.0351(6) Uani 1 1 d . . .
F4A F 0.9953(3) 0.7419(3) 0.2226(2) 0.0776(15) Uani 0.881(4) 1 d PD A .
F5A F 1.09404(18) 0.8694(4) 0.2557(2) 0.0527(9) Uani 0.881(4) 1 d PD A .
F6A F 0.9821(2) 0.9225(4) 0.17532(17) 0.0636(12) Uani 0.881(4) 1 d PD A .
F4B F 1.0671(11) 0.7702(15) 0.2629(11) 0.0636(12) Uani 0.119(4) 1 d PD A 2
F5B F 1.0505(13) 0.9477(12) 0.2107(12) 0.0776(15) Uani 0.119(4) 1 d PD A 2
F6B F 0.9532(8) 0.816(2) 0.1818(9) 0.0527(9) Uani 0.119(4) 1 d PD A 2
N1 N 0.90253(19) 0.9897(3) 0.44696(18) 0.0215(6) Uani 1 1 d . . .
P1 P 0.81212(6) 0.56261(8) 0.56436(5) 0.01684(17) Uani 1 1 d . . .
P2 P 0.71204(6) 0.84346(8) 0.45440(6) 0.02064(18) Uani 1 1 d . . .
Pt1 Pt 0.834933(7) 0.744379(11) 0.490027(7) 0.01573(4) Uani 1 1 d . . .

loop_
_atom_site_aniso_label
_atom_site_aniso_U_11
_atom_site_aniso_U_22
_atom_site_aniso_U_33
_atom_site_aniso_U_23
_atom_site_aniso_U_13
_atom_site_aniso_U_12
C1 0.0204(17) 0.0210(16) 0.0179(16) 0.0042(13) 0.0049(13) -0.0010(13)
C2 0.0223(18) 0.0193(16) 0.0243(18) 0.0016(14) 0.0061(14) -0.0040(13)
C3 0.0216(18) 0.0274(18) 0.0215(18) 0.0035(14) 0.0078(14) -0.0024(14)
C4 0.0209(18) 0.0286(19) 0.0252(19) 0.0108(15) 0.0055(15) -0.0063(14)
C5 0.0274(19) 0.0201(17) 0.0228(18) 0.0036(14) 0.0013(15) -0.0040(14)
C6 0.035(2) 0.041(2) 0.030(2) 0.0039(18) 0.0142(18) -0.0028(18)
C7 0.0240(18) 0.0195(17) 0.0227(18) 0.0014(13) 0.0066(14) 0.0013(14)
C8 0.035(2) 0.0163(17) 0.035(2) 0.0033(15) 0.0126(17) 0.0044(15)
C9 0.041(2) 0.0224(18) 0.0250(19) -0.0030(15) 0.0110(17) 0.0010(16)
C10 0.0210(18) 0.0182(16) 0.033(2) 0.0064(14) 0.0077(15) -0.0010(13)
C11 0.029(2) 0.0270(19) 0.044(2) 0.0129(17) 0.0138(18) -0.0024(16)
C12 0.027(2) 0.027(2) 0.040(2) 0.0004(17) 0.0018(18) -0.0068(16)
C13 0.0274(19) 0.0212(17) 0.0194(17) 0.0029(13) 0.0051(14) -0.0034(14)
C14 0.043(2) 0.029(2) 0.028(2) -0.0035(16) 0.0143(18) -0.0006(17)
C15 0.028(2) 0.036(2) 0.0234(19) 0.0006(16) 0.0003(15) -0.0041(17)
C16 0.040(2) 0.0240(19) 0.045(3) 0.0007(17) 0.019(2) 0.0031(17)
C17 0.053(3) 0.0227(19) 0.039(2) -0.0081(17) 0.019(2) -0.0020(18)
C18 0.046(3) 0.027(2) 0.089(4) 0.003(2) 0.030(3) 0.010(2)
C19 0.028(2) 0.029(2) 0.049(3) 0.0091(18) 0.0103(18) 0.0011(16)
C20 0.048(3) 0.035(2) 0.051(3) 0.011(2) 0.030(2) 0.005(2)
C21 0.021(2) 0.048(3) 0.059(3) 0.021(2) 0.010(2) 0.0044(18)
C22 0.032(2) 0.039(2) 0.035(2) 0.0090(18) 0.0077(18) 0.0041(18)
C23 0.051(3) 0.052(3) 0.029(2) -0.004(2) -0.002(2) 0.001(2)
C24 0.034(2) 0.044(2) 0.029(2) 0.0118(18) 0.0008(17) 0.0027(19)
F1 0.0189(10) 0.0230(10) 0.0354(12) 0.0076(9) 0.0068(9) 0.0030(8)
F2 0.0420(13) 0.0220(10) 0.0307(12) -0.0054(9) 0.0190(10) -0.0052(10)
F3 0.0384(14) 0.0329(12) 0.0377(14) 0.0106(10) 0.0169(11) -0.0126(10)
F4A 0.134(4) 0.051(2) 0.073(3) -0.0266(18) 0.085(3) -0.037(2)
F5A 0.0395(18) 0.075(2) 0.0489(19) 0.0023(17) 0.0220(15) 0.0057(16)
F6A 0.080(3) 0.094(3) 0.0205(15) 0.0175(16) 0.0179(16) 0.035(2)
F4B 0.080(3) 0.094(3) 0.0205(15) 0.0175(16) 0.0179(16) 0.035(2)
F5B 0.134(4) 0.051(2) 0.073(3) -0.0266(18) 0.085(3) -0.037(2)
F6B 0.0395(18) 0.075(2) 0.0489(19) 0.0023(17) 0.0220(15) 0.0057(16)
N1 0.0227(15) 0.0204(14) 0.0210(15) 0.0006(12) 0.0030(12) -0.0018(12)
P1 0.0187(4) 0.0145(4) 0.0181(4) 0.0022(3) 0.0056(3) -0.0004(3)
P2 0.0192(4) 0.0184(4) 0.0256(5) 0.0054(4) 0.0076(4) 0.0017(3)
Pt1 0.01677(7) 0.01475(7) 0.01674(7) 0.00200(5) 0.00588(4) -0.00007(5)

loop_
_atom_type_symbol
_atom_type_description
_atom_type_scat_dispersion_real
_atom_type_scat_dispersion_imag
_atom_type_scat_source
C C 0.0033 0.0016 'International Tables Vol C Tables 4.2.6.8 and 6.1.1.4'
H H 0.0000 0.0000 'International Tables Vol C Tables 4.2.6.8 and 6.1.1.4'
N N 0.0061 0.0033 'International Tables Vol C Tables 4.2.6.8 and 6.1.1.4'
F F 0.0171 0.0103 'International Tables Vol C Tables 4.2.6.8 and 6.1.1.4'
P P 0.1023 0.0942 'International Tables Vol C Tables 4.2.6.8 and 6.1.1.4'
Pt Pt -1.7033 8.3905 'International Tables Vol C Tables 4.2.6.8 and 6.1.1.4'

loop_
_geom_angle_atom_site_label_1
_geom_angle_atom_site_label_2
_geom_angle_atom_site_label_3
_geom_angle
N1 C1 C2 118.2(3)
N1 C1 Pt1 124.6(2)
C2 C1 Pt1 116.7(2)
F2 C2 C3 117.8(3)
F2 C2 C1 118.8(3)
C3 C2 C1 123.4(3)
C2 C3 C4 114.8(3)
C2 C3 C6 125.4(3)
C4 C3 C6 119.8(3)
F3 C4 C5 119.5(3)
F3 C4 C3 118.8(3)
C5 C4 C3 121.7(3)
N1 C5 C4 121.1(3)
N1 C5 H5 119.5
C4 C5 H5 119.5
F6B C6 F6A 57.4(10)
F6B C6 F4A 53.5(10)
F6A C6 F4A 106.6(3)
F6B C6 F4B 107.1(7)
F6A C6 F4B 135.5(9)
F4A C6 F4B 56.9(9)
F6B C6 F5A 134.8(9)
F6A C6 F5A 105.7(3)
F4A C6 F5A 105.2(3)
F4B C6 F5A 52.7(9)
F6B C6 F5B 106.2(7)
F6A C6 F5B 52.7(9)
F4A C6 F5B 133.4(9)
F4B C6 F5B 105.7(7)
F5A C6 F5B 56.5(9)
F6B C6 C3 112.3(9)
F6A C6 C3 111.7(3)
F4A C6 C3 114.1(3)
F4B C6 C3 112.6(9)
F5A C6 C3 112.9(3)
F5B C6 C3 112.5(9)
C8 C7 C9 111.1(3)
C8 C7 P1 116.1(2)
C9 C7 P1 113.2(2)
C8 C7 H7 105.1
C9 C7 H7 105.1
P1 C7 H7 105.1
C7 C8 H8A 109.5
C7 C8 H8B 109.5
H8A C8 H8B 109.5
C7 C8 H8C 109.5
H8A C8 H8C 109.5
H8B C8 H8C 109.5
C7 C9 H9A 109.5
C7 C9 H9B 109.5
H9A C9 H9B 109.5
C7 C9 H9C 109.5
H9A C9 H9C 109.5
H9B C9 H9C 109.5
C12 C10 C11 109.5(3)
C12 C10 P1 111.2(3)
C11 C10 P1 117.8(3)
C12 C10 H10 105.8
C11 C10 H10 105.8
P1 C10 H10 105.8
C10 C11 H11A 109.5
C10 C11 H11B 109.5
H11A C11 H11B 109.5
C10 C11 H11C 109.5
H11A C11 H11C 109.5
H11B C11 H11C 109.5
C10 C12 H12A 109.5
C10 C12 H12B 109.5
H12A C12 H12B 109.5
C10 C12 H12C 109.5
H12A C12 H12C 109.5
H12B C12 H12C 109.5
C15 C13 C14 110.6(3)
C15 C13 P1 114.0(3)
C14 C13 P1 110.2(3)
C15 C13 H13 107.2
C14 C13 H13 107.2
P1 C13 H13 107.2
C13 C14 H14A 109.5
C13 C14 H14B 109.5
H14A C14 H14B 109.5
C13 C14 H14C 109.5
H14A C14 H14C 109.5
H14B C14 H14C 109.5
C13 C15 H15A 109.5
C13 C15 H15B 109.5
H15A C15 H15B 109.5
C13 C15 H15C 109.5
H15A C15 H15C 109.5
H15B C15 H15C 109.5
C18 C16 C17 112.8(4)
C18 C16 P2 114.5(3)
C17 C16 P2 112.8(3)
C18 C16 H16 105.2
C17 C16 H16 105.2
P2 C16 H16 105.2
C16 C17 H17A 109.5
C16 C17 H17B 109.5
H17A C17 H17B 109.5
C16 C17 H17C 109.5
H17A C17 H17C 109.5
H17B C17 H17C 109.5
C16 C18 H18A 109.5
C16 C18 H18B 109.5
H18A C18 H18B 109.5
C16 C18 H18C 109.5
H18A C18 H18C 109.5
H18B C18 H18C 109.5
C21 C19 C20 110.5(4)
C21 C19 P2 117.8(3)
C20 C19 P2 110.9(3)
C21 C19 H19 105.6
C20 C19 H19 105.6
P2 C19 H19 105.6
C19 C20 H20A 109.5
C19 C20 H20B 109.5
H20A C20 H20B 109.5
C19 C20 H20C 109.5
H20A C20 H20C 109.5
H20B C20 H20C 109.5
C19 C21 H21A 109.5
C19 C21 H21B 109.5
H21A C21 H21B 109.5
C19 C21 H21C 109.5
H21A C21 H21C 109.5
H21B C21 H21C 109.5
C24 C22 C23 111.7(4)
C24 C22 P2 116.4(3)
C23 C22 P2 109.9(3)
C24 C22 H22 106.1
C23 C22 H22 106.1
P2 C22 H22 106.1
C22 C23 H23A 109.5
C22 C23 H23B 109.5
H23A C23 H23B 109.5
C22 C23 H23C 109.5
H23A C23 H23C 109.5
H23B C23 H23C 109.5
C22 C24 H24A 109.5
C22 C24 H24B 109.5
H24A C24 H24B 109.5
C22 C24 H24C 109.5
H24A C24 H24C 109.5
H24B C24 H24C 109.5
F6B F4A F4B 120.5(5)
F6B F4A C6 62.9(5)
F4B F4A C6 61.8(5)
F4B F5A F5B 120.5(6)
F4B F5A C6 63.4(5)
F5B F5A C6 61.9(5)
F5B F6A F6B 119.8(6)
F5B F6A C6 64.2(5)
F6B F6A C6 60.9(5)
F5A F4B F4A 119.3(6)
F5A F4B C6 63.8(5)
F4A F4B C6 61.3(5)
F6A F5B F5A 120.1(6)
F6A F5B C6 63.1(5)
F5A F5B C6 61.7(5)
F4A F6B F6A 119.7(6)
F4A F6B C6 63.7(5)
F6A F6B C6 61.7(5)
C1 N1 C5 120.8(3)
C7 P1 C13 103.58(16)
C7 P1 C10 108.44(16)
C13 P1 C10 101.93(16)
C7 P1 Pt1 104.97(11)
C13 P1 Pt1 113.70(11)
C10 P1 Pt1 122.70(12)
C16 P2 C19 109.4(2)
C16 P2 C22 104.1(2)
C19 P2 C22 100.3(2)
C16 P2 Pt1 110.27(15)
C19 P2 Pt1 117.48(13)
C22 P2 Pt1 114.16(14)
F1 Pt1 C1 82.44(11)
F1 Pt1 P2 170.55(6)
C1 Pt1 P2 88.57(10)
F1 Pt1 P1 80.11(6)
C1 Pt1 P1 161.78(10)
P2 Pt1 P1 109.10(3)

loop_
_geom_bond_atom_site_label_1
_geom_bond_atom_site_label_2
_geom_bond_distance
C1 N1 1.343(4)
C1 C2 1.398(5)
C1 Pt1 2.039(3)
C2 F2 1.350(4)
C2 C3 1.388(5)
C3 C4 1.392(5)
C3 C6 1.497(5)
C4 F3 1.357(4)
C4 C5 1.371(5)
C5 N1 1.346(4)
C5 H5 0.9500
C6 F6B 1.307(5)
C6 F6A 1.316(3)
C6 F4A 1.316(3)
C6 F4B 1.322(5)
C6 F5A 1.326(3)
C6 F5B 1.328(5)
C7 C8 1.522(5)
C7 C9 1.526(5)
C7 P1 1.849(3)
C7 H7 1.0000
C8 H8A 0.9800
C8 H8B 0.9800
C8 H8C 0.9800
C9 H9A 0.9800
C9 H9B 0.9800
C9 H9C 0.9800
C10 C12 1.536(5)
C10 C11 1.541(5)
C10 P1 1.862(4)
C10 H10 1.0000
C11 H11A 0.9800
C11 H11B 0.9800
C11 H11C 0.9800
C12 H12A 0.9800
C12 H12B 0.9800
C12 H12C 0.9800
C13 C15 1.524(5)
C13 C14 1.540(5)
C13 P1 1.852(4)
C13 H13 1.0000
C14 H14A 0.9800
C14 H14B 0.9800
C14 H14C 0.9800
C15 H15A 0.9800
C15 H15B 0.9800
C15 H15C 0.9800
C16 C18 1.541(6)
C16 C17 1.554(6)
C16 P2 1.825(4)
C16 H16 1.0000
C17 H17A 0.9800
C17 H17B 0.9800
C17 H17C 0.9800
C18 H18A 0.9800
C18 H18B 0.9800
C18 H18C 0.9800
C19 C21 1.540(6)
C19 C20 1.560(6)
C19 P2 1.858(4)
C19 H19 1.0000
C20 H20A 0.9800
C20 H20B 0.9800
C20 H20C 0.9800
C21 H21A 0.9800
C21 H21B 0.9800
C21 H21C 0.9800
C22 C24 1.516(6)
C22 C23 1.534(6)
C22 P2 1.876(4)
C22 H22 1.0000
C23 H23A 0.9800
C23 H23B 0.9800
C23 H23C 0.9800
C24 H24A 0.9800
C24 H24B 0.9800
C24 H24C 0.9800
F1 Pt1 2.029(2)
F4A F6B 1.180(19)
F4A F4B 1.256(19)
F5A F4B 1.176(19)
F5A F5B 1.256(19)
F6A F5B 1.175(19)
F6A F6B 1.260(19)
P1 Pt1 2.3884(8)
P2 Pt1 2.2258(9)

loop_
_geom_torsion_atom_site_label_1
_geom_torsion_atom_site_label_2
_geom_torsion_atom_site_label_3
_geom_torsion_atom_site_label_4
_geom_torsion
N1 C1 C2 F2 -178.8(3)
Pt1 C1 C2 F2 8.6(4)
N1 C1 C2 C3 -0.7(5)
Pt1 C1 C2 C3 -173.3(3)
F2 C2 C3 C4 179.3(3)
C1 C2 C3 C4 1.1(5)
F2 C2 C3 C6 -1.6(5)
C1 C2 C3 C6 -179.7(3)
C2 C3 C4 F3 -179.7(3)
C6 C3 C4 F3 1.1(5)
C2 C3 C4 C5 -0.6(5)
C6 C3 C4 C5 -179.8(3)
F3 C4 C5 N1 178.8(3)
C3 C4 C5 N1 -0.3(6)
C2 C3 C6 F6B 59.5(12)
C4 C3 C6 F6B -121.4(12)
C2 C3 C6 F6A 121.9(4)
C4 C3 C6 F6A -59.0(4)
C2 C3 C6 F4A 1.0(5)
C4 C3 C6 F4A -179.9(4)
C2 C3 C6 F4B -61.5(12)
C4 C3 C6 F4B 117.6(12)
C2 C3 C6 F5A -119.1(4)
C4 C3 C6 F5A 60.0(4)
C2 C3 C6 F5B 179.2(11)
C4 C3 C6 F5B -1.7(12)
F6A C6 F4A F6B -23.1(10)
F4B C6 F4A F6B -157.1(15)
F5A C6 F4A F6B -135.0(10)
F5B C6 F4A F6B -77.1(14)
C3 C6 F4A F6B 100.7(11)
F6B C6 F4A F4B 157.1(15)
F6A C6 F4A F4B 134.0(10)
F5A C6 F4A F4B 22.1(10)
F5B C6 F4A F4B 80.0(13)
C3 C6 F4A F4B -102.2(11)
F6B C6 F5A F4B -76.5(14)
F6A C6 F5A F4B -135.9(11)
F4A C6 F5A F4B -23.3(10)
F5B C6 F5A F4B -155.8(16)
C3 C6 F5A F4B 101.7(11)
F6B C6 F5A F5B 79.3(14)
F6A C6 F5A F5B 19.9(10)
F4A C6 F5A F5B 132.4(10)
F4B C6 F5A F5B 155.8(16)
C3 C6 F5A F5B -102.5(11)
F6B C6 F6A F5B -154.4(16)
F4A C6 F6A F5B -132.4(11)
F4B C6 F6A F5B -73.1(15)
F5A C6 F6A F5B -20.8(10)
C3 C6 F6A F5B 102.3(11)
F4A C6 F6A F6B 22.0(10)
F4B C6 F6A F6B 81.2(14)
F5A C6 F6A F6B 133.5(10)
F5B C6 F6A F6B 154.4(16)
C3 C6 F6A F6B -103.3(11)
F5B F5A F4B F4A 2(2)
C6 F5A F4B F4A 27.3(10)
F5B F5A F4B C6 -24.9(16)
F6B F4A F4B F5A -4(2)
C6 F4A F4B F5A -28.0(11)
F6B F4A F4B C6 23.7(15)
F6B C6 F4B F5A 133.8(8)
F6A C6 F4B F5A 73.1(14)
F4A C6 F4B F5A 152.8(11)
F5B C6 F4B F5A 20.8(13)
C3 C6 F4B F5A -102.3(7)
F6B C6 F4B F4A -19.1(12)
F6A C6 F4B F4A -79.7(13)
F5A C6 F4B F4A -152.8(11)
F5B C6 F4B F4A -132.0(8)
C3 C6 F4B F4A 104.8(6)
F6B F6A F5B F5A -1(2)
C6 F6A F5B F5A 24.7(11)
F6B F6A F5B C6 -25.8(15)
F4B F5A F5B F6A 0(2)
C6 F5A F5B F6A -25.1(11)
F4B F5A F5B C6 25.3(16)
F6B C6 F5B F6A 22.3(13)
F4A C6 F5B F6A 76.9(13)
F4B C6 F5B F6A 135.9(8)
F5A C6 F5B F6A 155.7(12)
C3 C6 F5B F6A -100.9(7)
F6B C6 F5B F5A -133.4(8)
F6A C6 F5B F5A -155.7(12)
F4A C6 F5B F5A -78.8(12)
F4B C6 F5B F5A -19.8(12)
C3 C6 F5B F5A 103.4(7)
F4B F4A F6B F6A 3(2)
C6 F4A F6B F6A 26.9(10)
F4B F4A F6B C6 -23.4(15)
F5B F6A F6B F4A -1(2)
C6 F6A F6B F4A -27.4(10)
F5B F6A F6B C6 26.7(15)
F6A C6 F6B F4A 153.5(11)
F4B C6 F6B F4A 19.9(12)
F5A C6 F6B F4A 74.0(13)
F5B C6 F6B F4A 132.5(8)
C3 C6 F6B F4A -104.2(7)
F4A C6 F6B F6A -153.5(11)
F4B C6 F6B F6A -133.6(8)
F5A C6 F6B F6A -79.5(13)
F5B C6 F6B F6A -21.0(12)
C3 C6 F6B F6A 102.3(6)
C2 C1 N1 C5 -0.2(5)
Pt1 C1 N1 C5 171.7(3)
C4 C5 N1 C1 0.7(5)
C8 C7 P1 C13 59.4(3)
C9 C7 P1 C13 -170.3(3)
C8 C7 P1 C10 -48.3(3)
C9 C7 P1 C10 82.0(3)
C8 C7 P1 Pt1 178.9(3)
C9 C7 P1 Pt1 -50.8(3)
C15 C13 P1 C7 52.2(3)
C14 C13 P1 C7 177.2(3)
C15 C13 P1 C10 164.8(3)
C14 C13 P1 C10 -70.2(3)
C15 C13 P1 Pt1 -61.1(3)
C14 C13 P1 Pt1 63.9(3)
C12 C10 P1 C7 -52.1(3)
C11 C10 P1 C7 75.4(3)
C12 C10 P1 C13 -161.0(3)
C11 C10 P1 C13 -33.4(3)
C12 C10 P1 Pt1 70.4(3)
C11 C10 P1 Pt1 -162.0(2)
C18 C16 P2 C19 -49.6(4)
C17 C16 P2 C19 81.1(3)
C18 C16 P2 C22 56.9(4)
C17 C16 P2 C22 -172.4(3)
C18 C16 P2 Pt1 179.7(3)
C17 C16 P2 Pt1 -49.5(3)
C21 C19 P2 C16 82.1(4)
C20 C19 P2 C16 -46.5(3)
C21 C19 P2 C22 -27.0(4)
C20 C19 P2 C22 -155.6(3)
C21 C19 P2 Pt1 -151.2(3)
C20 C19 P2 Pt1 80.1(3)
C24 C22 P2 C16 44.2(4)
C23 C22 P2 C16 172.3(3)
C24 C22 P2 C19 157.3(3)
C23 C22 P2 C19 -74.5(3)
C24 C22 P2 Pt1 -76.1(3)
C23 C22 P2 Pt1 52.0(3)
N1 C1 Pt1 F1 -108.0(3)
C2 C1 Pt1 F1 64.1(3)
N1 C1 Pt1 P2 69.1(3)
C2 C1 Pt1 P2 -118.9(3)
N1 C1 Pt1 P1 -124.8(3)
C2 C1 Pt1 P1 47.3(5)
C16 P2 Pt1 C1 -61.74(18)
C19 P2 Pt1 C1 172.1(2)
C22 P2 Pt1 C1 55.07(18)
C16 P2 Pt1 P1 122.81(15)
C19 P2 Pt1 P1 -3.40(18)
C22 P2 Pt1 P1 -120.39(15)
C7 P1 Pt1 F1 -47.15(14)
C13 P1 Pt1 F1 65.36(14)
C10 P1 Pt1 F1 -171.26(16)
C7 P1 Pt1 C1 -30.2(3)
C13 P1 Pt1 C1 82.3(3)
C10 P1 Pt1 C1 -154.3(3)
C7 P1 Pt1 P2 135.06(12)
C13 P1 Pt1 P2 -112.43(13)
C10 P1 Pt1 P2 10.96(15)
